data_2237164
loop_
_publ_author_name
'Moghanlou, Khadijeh'

_publ_section_title
;
 Dibromido(2,9-dimethyl-1,10-phenanthroline-\k^2^<i>N</i>,<i>N</i>')(dimethyl
 sulfoxide-\k<i>O</i>)cadmium
;
_journal_coeditor_code HY2608
_journal_issue 1
_journal_name_full 'Acta Crystallographica Section E'
_journal_page_first m49
_journal_paper_doi 10.1107/S1600536812050106
_journal_volume 69
_journal_year 2013
_chemical_formula_iupac '[Cd Br2 (C14 H12 N2) (C2 H6 O S)]'
_chemical_formula_moiety 'C16 H18 Br2 Cd N2 O S'
_chemical_formula_sum 'C16 H18 Br2 Cd N2 O S'
_chemical_formula_weight 558.60
_chemical_name_systematic
;
Dibromido(2,9-dimethyl-1,10-phenanthroline-\k^2^<i>N</i>,<i>N</i>')(dimethyl
sulfoxide-\k<i>O</i>)cadmium
;
_space_group_IT_number 14
_symmetry_cell_setting monoclinic
_symmetry_space_group_name_Hall '-P 2ybc'
_symmetry_space_group_name_H-M 'P 1 21/c 1'
_atom_sites_solution_hydrogens geom
_atom_sites_solution_primary direct
_atom_sites_solution_secondary difmap
_audit_creation_method SHELXL-97
_cell_angle_alpha 90.00
_cell_angle_beta 95.724(9)
_cell_angle_gamma 90.00
_cell_formula_units_Z 4
_cell_length_a 8.1468(9)
_cell_length_b 17.3814(15)
_cell_length_c 13.6369(13)
_cell_measurement_reflns_used 15831
_cell_measurement_temperature 298(2)
_cell_measurement_theta_max 25.99
_cell_measurement_theta_min 1.90
_cell_volume 1921.4(3)
_computing_cell_refinement 'SAINT (Bruker, 2007)'
_computing_data_collection 'APEX2 (Bruker, 2007)'
_computing_data_reduction 'SAINT (Bruker, 2007)'
_computing_molecular_graphics
;
ORTEP-3 (Farrugia, 2012) and <i>Mercury</i>
(Macrae <i>et al.</i>, 2006)
;
_computing_publication_material 'SHELXL97 (Sheldrick, 2008)'
_computing_structure_refinement 'SHELXL97 (Sheldrick, 2008)'
_computing_structure_solution 'SHELXS97 (Sheldrick, 2008)'
_diffrn_ambient_temperature 298(2)
_diffrn_measured_fraction_theta_full 1.000
_diffrn_measured_fraction_theta_max 1.000
_diffrn_measurement_device_type 'Bruker APEXII CCD'
_diffrn_measurement_method '\f and \w scans'
_diffrn_radiation_monochromator graphite
_diffrn_radiation_source 'fine-focus sealed tube'
_diffrn_radiation_type MoK\a
_diffrn_radiation_wavelength 0.71073
_diffrn_reflns_av_R_equivalents 0.1082
_diffrn_reflns_av_sigmaI/netI 0.0850
_diffrn_reflns_limit_h_max 10
_diffrn_reflns_limit_h_min -10
_diffrn_reflns_limit_k_max 21
_diffrn_reflns_limit_k_min -21
_diffrn_reflns_limit_l_max 16
_diffrn_reflns_limit_l_min -15
_diffrn_reflns_number 15831
_diffrn_reflns_theta_full 25.99
_diffrn_reflns_theta_max 25.99
_diffrn_reflns_theta_min 1.90
_exptl_absorpt_coefficient_mu 5.423
_exptl_absorpt_correction_T_max 0.3245
_exptl_absorpt_correction_T_min 0.2215
_exptl_absorpt_correction_type multi-scan
_exptl_absorpt_process_details '(SADABS; Bruker, 2001)'
_exptl_crystal_colour Colorless
_exptl_crystal_density_diffrn 1.936
_exptl_crystal_density_method 'not measured'
_exptl_crystal_description Block
_exptl_crystal_F_000 1080
_exptl_crystal_size_max 0.42
_exptl_crystal_size_mid 0.22
_exptl_crystal_size_min 0.17
_refine_diff_density_max 1.019
_refine_diff_density_min -1.056
_refine_ls_extinction_method none
_refine_ls_goodness_of_fit_ref 0.942
_refine_ls_hydrogen_treatment constr
_refine_ls_matrix_type full
_refine_ls_number_parameters 208
_refine_ls_number_reflns 3766
_refine_ls_number_restraints 0
_refine_ls_restrained_S_all 0.942
_refine_ls_R_factor_all 0.1104
_refine_ls_R_factor_gt 0.0571
_refine_ls_shift/su_max 0.004
_refine_ls_shift/su_mean 0.000
_refine_ls_structure_factor_coef Fsqd
_refine_ls_weighting_details 'calc w=1/[\s^2^(Fo^2^)+(0.0620P)^2^] where P=(Fo^2^+2Fc^2^)/3'
_refine_ls_weighting_scheme calc
_refine_ls_wR_factor_gt 0.1131
_refine_ls_wR_factor_ref 0.1274
_reflns_number_gt 2196
_reflns_number_total 3766
_reflns_threshold_expression I>2\s(I)
_cod_data_source_file hy2608.cif
_cod_data_source_block I
_cod_original_sg_symbol_H-M 'P 21/c'
_cod_database_code 2237164
_cod_database_fobs_code 2237164

loop_
_symmetry_equiv_pos_as_xyz
'x, y, z'
'-x, y+1/2, -z+1/2'
'-x, -y, -z'
'x, -y-1/2, z-1/2'

loop_
_atom_site_type_symbol
_atom_site_label
_atom_site_fract_x
_atom_site_fract_y
_atom_site_fract_z
_atom_site_U_iso_or_equiv
_atom_site_adp_type
_atom_site_calc_flag
_atom_site_refinement_flags
_atom_site_occupancy
_atom_site_symmetry_multiplicity
C C1 -0.0593(14) 0.2673(6) 0.8844(10) 0.096(4) Uani d . 1 1
H H1A 0.0219 0.2463 0.8456 0.115 Uiso calc R 1 1
H H1B -0.1421 0.2938 0.8423 0.115 Uiso calc R 1 1
H H1C -0.1097 0.2263 0.9180 0.115 Uiso calc R 1 1
C C2 0.0215(11) 0.3221(5) 0.9583(8) 0.064(3) Uani d . 1 1
C C3 0.0114(13) 0.3105(7) 1.0594(10) 0.085(4) Uani d . 1 1
H H3 -0.0431 0.2677 1.0810 0.102 Uiso calc R 1 1
C C4 0.0811(14) 0.3619(8) 1.1251(9) 0.085(3) Uani d . 1 1
H H4 0.0748 0.3545 1.1921 0.102 Uiso calc R 1 1
C C5 0.1625(11) 0.4262(6) 1.0924(7) 0.062(2) Uani d . 1 1
C C6 0.2357(14) 0.4818(7) 1.1589(7) 0.075(3) Uani d . 1 1
H H6 0.2307 0.4759 1.2263 0.090 Uiso calc R 1 1
C C7 0.3105(13) 0.5414(7) 1.1252(7) 0.076(3) Uani d . 1 1
H H7 0.3584 0.5773 1.1699 0.091 Uiso calc R 1 1
C C8 0.3216(9) 0.5535(5) 1.0220(6) 0.051(2) Uani d . 1 1
C C9 0.3992(11) 0.6171(6) 0.9837(8) 0.068(3) Uani d . 1 1
H H9 0.4516 0.6532 1.0264 0.082 Uiso calc R 1 1
C C10 0.3987(11) 0.6265(5) 0.8869(9) 0.070(3) Uani d . 1 1
H H10 0.4490 0.6692 0.8617 0.084 Uiso calc R 1 1
C C11 0.3206(11) 0.5706(5) 0.8227(7) 0.059(2) Uani d . 1 1
C C12 0.3144(15) 0.5823(6) 0.7120(8) 0.089(4) Uani d . 1 1
H H12A 0.2016 0.5831 0.6839 0.107 Uiso calc R 1 1
H H12B 0.3717 0.5410 0.6834 0.107 Uiso calc R 1 1
H H12C 0.3660 0.6304 0.6987 0.107 Uiso calc R 1 1
C C13 0.2514(9) 0.4992(4) 0.9535(6) 0.0415(18) Uani d . 1 1
C C14 0.1699(9) 0.4338(5) 0.9909(6) 0.048(2) Uani d . 1 1
C C15 0.5347(12) 0.3392(7) 0.5318(8) 0.091(4) Uani d . 1 1
H H15A 0.5942 0.3188 0.5904 0.110 Uiso calc R 1 1
H H15B 0.5888 0.3848 0.5118 0.110 Uiso calc R 1 1
H H15C 0.5318 0.3015 0.4801 0.110 Uiso calc R 1 1
C C16 0.2687(17) 0.4141(8) 0.4484(8) 0.105(4) Uani d . 1 1
H H16A 0.3515 0.4513 0.4365 0.126 Uiso calc R 1 1
H H16B 0.1670 0.4400 0.4568 0.126 Uiso calc R 1 1
H H16C 0.2524 0.3796 0.3933 0.126 Uiso calc R 1 1
N N1 0.0990(8) 0.3812(4) 0.9263(5) 0.0505(17) Uani d . 1 1
N N2 0.2556(7) 0.5071(3) 0.8554(4) 0.0434(15) Uani d . 1 1
O O1 0.3558(8) 0.4221(4) 0.6386(4) 0.0707(17) Uani d . 1 1
Cd Cd1 0.18778(7) 0.39536(3) 0.76580(4) 0.04942(19) Uani d . 1 1
Br Br1 -0.07113(13) 0.39818(7) 0.64445(8) 0.0862(4) Uani d . 1 1
Br Br2 0.36845(12) 0.27030(5) 0.79524(7) 0.0636(3) Uani d . 1 1
S S1 0.3331(3) 0.36172(15) 0.55550(18) 0.0659(6) Uani d . 1 1

loop_
_atom_site_aniso_label
_atom_site_aniso_U_11
_atom_site_aniso_U_22
_atom_site_aniso_U_33
_atom_site_aniso_U_12
_atom_site_aniso_U_13
_atom_site_aniso_U_23
C1 0.072(7) 0.067(7) 0.154(12) -0.016(6) 0.041(7) 0.003(7)
C2 0.055(5) 0.044(5) 0.093(8) 0.007(4) 0.017(5) 0.013(5)
C3 0.070(7) 0.075(8) 0.118(10) 0.024(6) 0.052(7) 0.047(7)
C4 0.086(8) 0.104(9) 0.068(7) 0.038(7) 0.025(6) 0.032(7)
C5 0.062(6) 0.075(6) 0.052(6) 0.029(5) 0.021(5) 0.019(5)
C6 0.091(8) 0.088(8) 0.047(6) 0.038(7) 0.011(5) 0.014(6)
C7 0.081(7) 0.093(9) 0.050(6) 0.038(6) -0.010(5) -0.025(5)
C8 0.042(4) 0.049(5) 0.061(6) 0.010(4) 0.005(4) -0.013(4)
C9 0.055(5) 0.069(7) 0.080(7) 0.010(5) 0.004(5) -0.028(5)
C10 0.057(6) 0.051(6) 0.106(9) -0.001(4) 0.025(6) -0.021(5)
C11 0.064(6) 0.043(5) 0.076(6) 0.007(4) 0.033(5) -0.007(4)
C12 0.140(10) 0.049(6) 0.087(8) -0.008(6) 0.050(8) 0.014(5)
C13 0.035(4) 0.042(5) 0.048(5) 0.009(3) 0.004(3) -0.006(3)
C14 0.037(4) 0.055(5) 0.052(5) 0.023(4) 0.011(4) 0.002(4)
C15 0.072(7) 0.109(10) 0.091(8) 0.012(6) 0.003(6) -0.037(7)
C16 0.123(10) 0.116(11) 0.073(8) 0.033(8) -0.006(7) 0.006(7)
N1 0.040(4) 0.050(4) 0.062(5) 0.007(3) 0.011(3) 0.008(3)
N2 0.049(4) 0.041(4) 0.043(4) 0.001(3) 0.018(3) -0.004(3)
O1 0.090(5) 0.066(4) 0.058(4) -0.004(3) 0.016(3) -0.011(3)
Cd1 0.0506(3) 0.0497(3) 0.0470(3) 0.0041(3) 0.0002(2) -0.0050(3)
Br1 0.0643(6) 0.0998(9) 0.0882(8) 0.0266(6) -0.0238(5) -0.0290(6)
Br2 0.0725(6) 0.0576(6) 0.0593(6) 0.0198(5) -0.0008(4) -0.0025(4)
S1 0.0765(16) 0.0627(15) 0.0587(15) -0.0006(12) 0.0080(12) -0.0057(11)

loop_
_atom_type_symbol
_atom_type_description
_atom_type_scat_dispersion_real
_atom_type_scat_dispersion_imag
_atom_type_scat_source
C C 0.0033 0.0016 'International Tables Vol C Tables 4.2.6.8 and 6.1.1.4'
H H 0.0000 0.0000 'International Tables Vol C Tables 4.2.6.8 and 6.1.1.4'
N N 0.0061 0.0033 'International Tables Vol C Tables 4.2.6.8 and 6.1.1.4'
O O 0.0106 0.0060 'International Tables Vol C Tables 4.2.6.8 and 6.1.1.4'
Cd Cd -0.8075 1.2024 'International Tables Vol C Tables 4.2.6.8 and 6.1.1.4'
Br Br -0.2901 2.4595 'International Tables Vol C Tables 4.2.6.8 and 6.1.1.4'
S S 0.1246 0.1234 'International Tables Vol C Tables 4.2.6.8 and 6.1.1.4'

loop_
_geom_angle_atom_site_label_1
_geom_angle_atom_site_label_2
_geom_angle_atom_site_label_3
_geom_angle
C2 C1 H1A 109.5
C2 C1 H1B 109.5
H1A C1 H1B 109.5
C2 C1 H1C 109.5
H1A C1 H1C 109.5
H1B C1 H1C 109.5
N1 C2 C3 121.3(10)
N1 C2 C1 118.3(9)
C3 C2 C1 120.4(10)
C4 C3 C2 119.7(10)
C4 C3 H3 120.2
C2 C3 H3 120.2
C3 C4 C5 120.0(10)
C3 C4 H4 120.0
C5 C4 H4 120.0
C4 C5 C14 117.5(10)
C4 C5 C6 121.7(10)
C14 C5 C6 120.8(9)
C7 C6 C5 119.8(9)
C7 C6 H6 120.1
C5 C6 H6 120.1
C6 C7 C8 122.5(10)
C6 C7 H7 118.7
C8 C7 H7 118.7
C9 C8 C13 116.8(8)
C9 C8 C7 123.8(9)
C13 C8 C7 119.4(9)
C10 C9 C8 120.7(9)
C10 C9 H9 119.6
C8 C9 H9 119.6
C9 C10 C11 119.0(9)
C9 C10 H10 120.5
C11 C10 H10 120.5
N2 C11 C10 122.4(9)
N2 C11 C12 118.2(8)
C10 C11 C12 119.3(9)
C11 C12 H12A 109.5
C11 C12 H12B 109.5
H12A C12 H12B 109.5
C11 C12 H12C 109.5
H12A C12 H12C 109.5
H12B C12 H12C 109.5
N2 C13 C8 122.7(7)
N2 C13 C14 119.4(7)
C8 C13 C14 117.8(7)
N1 C14 C5 121.4(8)
N1 C14 C13 119.0(7)
C5 C14 C13 119.7(8)
S1 C15 H15A 109.5
S1 C15 H15B 109.5
H15A C15 H15B 109.5
S1 C15 H15C 109.5
H15A C15 H15C 109.5
H15B C15 H15C 109.5
S1 C16 H16A 109.5
S1 C16 H16B 109.5
H16A C16 H16B 109.5
S1 C16 H16C 109.5
H16A C16 H16C 109.5
H16B C16 H16C 109.5
C2 N1 C14 120.2(8)
C2 N1 Cd1 126.1(6)
C14 N1 Cd1 112.2(5)
C11 N2 C13 118.0(7)
C11 N2 Cd1 127.0(5)
C13 N2 Cd1 114.0(5)
S1 O1 Cd1 111.7(3)
N2 Cd1 O1 95.5(2)
N2 Cd1 N1 71.5(2)
O1 Cd1 N1 161.0(2)
N2 Cd1 Br1 117.50(16)
O1 Cd1 Br1 91.26(17)
N1 Cd1 Br1 106.91(16)
N2 Cd1 Br2 120.54(16)
O1 Cd1 Br2 85.32(17)
N1 Cd1 Br2 89.49(15)
Br1 Cd1 Br2 121.92(4)
O1 S1 C15 104.0(5)
O1 S1 C16 105.2(5)
C15 S1 C16 99.8(6)

loop_
_geom_bond_atom_site_label_1
_geom_bond_atom_site_label_2
_geom_bond_distance
_geom_bond_publ_flag
C1 C2 1.491(15) ?
C1 H1A 0.9600 ?
C1 H1B 0.9600 ?
C1 H1C 0.9600 ?
C2 N1 1.304(10) ?
C2 C3 1.404(14) ?
C3 C4 1.349(16) ?
C3 H3 0.9300 ?
C4 C5 1.395(15) ?
C4 H4 0.9300 ?
C5 C14 1.398(11) ?
C5 C6 1.415(15) ?
C6 C7 1.309(14) ?
C6 H6 0.9300 ?
C7 C8 1.435(13) ?
C7 H7 0.9300 ?
C8 C9 1.399(13) ?
C8 C13 1.409(11) ?
C9 C10 1.330(14) ?
C9 H9 0.9300 ?
C10 C11 1.416(13) ?
C10 H10 0.9300 ?
C11 N2 1.321(10) ?
C11 C12 1.519(13) ?
C12 H12A 0.9600 ?
C12 H12B 0.9600 ?
C12 H12C 0.9600 ?
C13 N2 1.349(9) ?
C13 C14 1.435(11) ?
C14 N1 1.358(11) ?
C15 S1 1.750(10) ?
C15 H15A 0.9600 ?
C15 H15B 0.9600 ?
C15 H15C 0.9600 ?
C16 S1 1.757(11) ?
C16 H16A 0.9600 ?
C16 H16B 0.9600 ?
C16 H16C 0.9600 ?
Cd1 N1 2.386(6) y
Cd1 N2 2.331(6) y
O1 S1 1.542(6) ?
Cd1 O1 2.361(6) y
Cd1 Br1 2.5483(11) y
Cd1 Br2 2.6335(11) y

loop_
_geom_torsion_atom_site_label_1
_geom_torsion_atom_site_label_2
_geom_torsion_atom_site_label_3
_geom_torsion_atom_site_label_4
_geom_torsion
N1 C2 C3 C4 0.9(14)
C1 C2 C3 C4 -178.1(10)
C2 C3 C4 C5 0.1(15)
C3 C4 C5 C14 -0.8(14)
C3 C4 C5 C6 179.4(9)
C4 C5 C6 C7 -179.8(9)
C14 C5 C6 C7 0.4(14)
C5 C6 C7 C8 0.2(15)
C6 C7 C8 C9 179.3(9)
C6 C7 C8 C13 -0.7(13)
C13 C8 C9 C10 3.0(12)
C7 C8 C9 C10 -177.0(8)
C8 C9 C10 C11 -1.0(13)
C9 C10 C11 N2 -3.7(13)
C9 C10 C11 C12 177.9(9)
C9 C8 C13 N2 -0.6(11)
C7 C8 C13 N2 179.4(7)
C9 C8 C13 C14 -179.5(7)
C7 C8 C13 C14 0.5(10)
C4 C5 C14 N1 0.7(11)
C6 C5 C14 N1 -179.5(8)
C4 C5 C14 C13 179.6(8)
C6 C5 C14 C13 -0.6(11)
N2 C13 C14 N1 0.2(10)
C8 C13 C14 N1 179.0(6)
N2 C13 C14 C5 -178.8(7)
C8 C13 C14 C5 0.1(10)
C3 C2 N1 C14 -1.0(12)
C1 C2 N1 C14 177.9(8)
C3 C2 N1 Cd1 163.7(6)
C1 C2 N1 Cd1 -17.3(11)
C5 C14 N1 C2 0.2(11)
C13 C14 N1 C2 -178.7(7)
C5 C14 N1 Cd1 -166.5(6)
C13 C14 N1 Cd1 14.6(8)
C10 C11 N2 C13 6.0(11)
C12 C11 N2 C13 -175.7(8)
C10 C11 N2 Cd1 -162.1(6)
C12 C11 N2 Cd1 16.2(11)
C8 C13 N2 C11 -3.7(10)
C14 C13 N2 C11 175.0(7)
C8 C13 N2 Cd1 165.9(5)
C14 C13 N2 Cd1 -15.3(8)
C11 N2 Cd1 O1 19.0(7)
C13 N2 Cd1 O1 -149.5(5)
C11 N2 Cd1 N1 -175.2(7)
C13 N2 Cd1 N1 16.3(5)
C11 N2 Cd1 Br1 -75.4(7)
C13 N2 Cd1 Br1 116.1(5)
C11 N2 Cd1 Br2 106.8(7)
C13 N2 Cd1 Br2 -61.7(5)
S1 O1 Cd1 N2 -175.0(4)
S1 O1 Cd1 N1 139.3(6)
S1 O1 Cd1 Br1 -57.2(4)
S1 O1 Cd1 Br2 64.7(4)
C2 N1 Cd1 N2 178.3(7)
C14 N1 Cd1 N2 -15.9(5)
C2 N1 Cd1 O1 -133.1(8)
C14 N1 Cd1 O1 32.7(10)
C2 N1 Cd1 Br1 64.2(7)
C14 N1 Cd1 Br1 -130.0(5)
C2 N1 Cd1 Br2 -59.1(7)
C14 N1 Cd1 Br2 106.7(5)
Cd1 O1 S1 C15 -134.0(5)
Cd1 O1 S1 C16 121.6(5)
